data_4036657
loop_
_publ_author_name
'Servalli, Marco'
'Trapp, Nils'
'W\"orle, Michael'
'Kl\"arner, Frank-Gerrit'

_publ_section_title
;
 Anthraphane: An Anthracene-Based, Propeller-Shaped D(3h)-Symmetric
 Hydrocarbon Cyclophane and Its Layered Single Crystal Structures.
;
_journal_issue 6
_journal_name_full 'The Journal of organic chemistry'
_journal_page_first 2572
_journal_page_last 2580
_journal_paper_doi 10.1021/acs.joc.6b00209
_journal_volume 81
_journal_year 2016
_chemical_formula_moiety 'C66 H30, 2(C15 H14 O)'
_chemical_formula_sum 'C96 H58 O2'
_chemical_formula_weight 1243.42
_space_group_crystal_system triclinic
_space_group_IT_number 2
_space_group_name_Hall '-P 1'
_space_group_name_H-M_alt 'P -1'
_atom_sites_solution_hydrogens geom
_audit_creation_date 2016-01-18
_audit_creation_method
;
Olex2 1.2
(compiled 2015.09.30 svn.r3233 for OlexSys, GUI svn.r5103)
;
_cell_angle_alpha 75.887(3)
_cell_angle_beta 67.008(3)
_cell_angle_gamma 61.703(2)
_cell_formula_units_Z 2
_cell_length_a 15.1984(6)
_cell_length_b 15.6148(6)
_cell_length_c 17.8003(7)
_cell_measurement_reflns_used 5795
_cell_measurement_temperature 100.0(2)
_cell_measurement_theta_max 66.51
_cell_measurement_theta_min 3.22
_cell_volume 3415.1(2)
_computing_cell_refinement 'Bruker SAINT'
_computing_data_collection 'Bruker APEX2'
_computing_data_reduction 'Bruker SAINT'
_computing_molecular_graphics 'Olex2 (Dolomanov et al., 2009)'
_computing_publication_material 'Olex2 (Dolomanov et al., 2009)'
_computing_structure_refinement 'XL (Sheldrick, 2008)'
_computing_structure_solution 'XS (Sheldrick, 2008)'
_diffrn_ambient_temperature 100.0(2)
_diffrn_detector 'Bruker APEX2 area detector'
_diffrn_detector_area_resol_mean 8.33
_diffrn_detector_type 'CCD area detector'
_diffrn_measured_fraction_theta_full 0.954
_diffrn_measured_fraction_theta_max 0.975
_diffrn_measurement_device 'kappa-stage diffractometer'
_diffrn_measurement_device_type 'Bruker Apex2 Duo (Cu)'
_diffrn_measurement_method '\w and \f scans'
_diffrn_radiation_monochromator 'double mirror optics'
_diffrn_radiation_probe x-ray
_diffrn_radiation_type CuK\a
_diffrn_radiation_wavelength 1.54178
_diffrn_reflns_av_R_equivalents 0.0514
_diffrn_reflns_av_unetI/netI 0.0485
_diffrn_reflns_Laue_measured_fraction_full 0.954
_diffrn_reflns_Laue_measured_fraction_max 0.975
_diffrn_reflns_limit_h_max 12
_diffrn_reflns_limit_h_min -17
_diffrn_reflns_limit_k_max 17
_diffrn_reflns_limit_k_min -18
_diffrn_reflns_limit_l_max 20
_diffrn_reflns_limit_l_min -21
_diffrn_reflns_number 39065
_diffrn_reflns_point_group_measured_fraction_full 0.954
_diffrn_reflns_point_group_measured_fraction_max 0.975
_diffrn_reflns_theta_full 67.679
_diffrn_reflns_theta_max 66.665
_diffrn_reflns_theta_min 3.223
_diffrn_source 'microfocus sealed X-ray tube'
_diffrn_source_type 'Incoatec I\ms'
_diffrn_standards_number 0
_exptl_absorpt_coefficient_mu 0.543
_exptl_absorpt_correction_T_max 0.7444
_exptl_absorpt_correction_T_min 0.6728
_exptl_absorpt_correction_type multi-scan
_exptl_absorpt_process_details
;
SADABS-2014/5 (Bruker,2014/5) was used for absorption correction.
wR2(int) was 0.0638 before and 0.0538 after correction.
The Ratio of minimum to maximum transmission is 0.9038.
The \l/2 correction factor is 0.00150.
;
_exptl_crystal_colour 'clear yellow'
_exptl_crystal_colour_lustre clear
_exptl_crystal_colour_primary yellow
_exptl_crystal_density_diffrn 1.209
_exptl_crystal_description plate
_exptl_crystal_F_000 1300
_exptl_crystal_size_max 0.12
_exptl_crystal_size_mid 0.04
_exptl_crystal_size_min 0.01
_refine_diff_density_max 0.609
_refine_diff_density_min -0.406
_refine_diff_density_rms 0.055
_refine_ls_extinction_method none
_refine_ls_goodness_of_fit_ref 1.023
_refine_ls_hydrogen_treatment constr
_refine_ls_matrix_type full
_refine_ls_number_parameters 883
_refine_ls_number_reflns 11773
_refine_ls_number_restraints 114
_refine_ls_restrained_S_all 1.022
_refine_ls_R_factor_all 0.0871
_refine_ls_R_factor_gt 0.0619
_refine_ls_shift/su_max 0.000
_refine_ls_shift/su_mean 0.000
_refine_ls_structure_factor_coef Fsqd
_refine_ls_weighting_details 'w=1/[\s^2^(Fo^2^)+(0.0968P)^2^+2.3320P] where P=(Fo^2^+2Fc^2^)/3'
_refine_ls_weighting_scheme calc
_refine_ls_wR_factor_gt 0.1678
_refine_ls_wR_factor_ref 0.1880
_reflns_Friedel_coverage 0.000
_reflns_number_gt 8559
_reflns_number_total 11773
_reflns_threshold_expression 'I > 2\s(I)'
_cod_data_source_file 3_3_diphenylacetone.cif
_cod_data_source_block cu_sc071015_7_1_0m
_cod_original_cell_volume 3415.1(3)
_cod_database_code 4036657
_shelxl_version_number 2014/6
_shelx_space_group_comment
;
The symmetry employed for this shelxl refinement is uniquely defined
by the following loop, which should always be used as a source of
symmetry information in preference to the above space-group names.
They are only intended as comments.
;
_olex2_refinement_description
;
1. Fixed Uiso
 At 1.2 times of:
  All C(H) groups, All C(H,H) groups
2. Rigid body (RIGU) restrains
 O1A, C1A, C2A, C3A, C4A, C5A, C6A, C7A, C8A, C9A, C10A, C11A, C12A, C13A,
 C14A, C15A
 with sigma for 1-2 distances of 0.004 and sigma for 1-3 distances of 0.004
3.a Secondary CH2 refined with riding coordinates:
 C2A(H2AA,H2AB), C9A(H9AA,H9AB), C2B(H2BA,H2BB), C9B(H9BA,H9BB)
3.b Aromatic/amide H refined with riding coordinates:
 C2(H2), C4(H4), C6(H6), C8(H8), C10(H10), C12(H12), C16(H16), C17(H17),
 C18(H18), C21(H21), C24(H24), C25(H25), C26(H26), C27(H27), C34(H34), C35(H35),
  C36(H36), C39(H39), C42(H42), C43(H43), C44(H44), C45(H45), C52(H52),
 C53(H53), C54(H54), C57(H57), C60(H60), C61(H61), C62(H62), C63(H63), C4A(H4A),
  C5A(H5A), C6A(H6A), C7A(H7A), C8A(H8A), C11A(H11A), C12A(H12A), C13A(H13A),
 C14A(H14A), C15A(H15A), C4B(H4B), C5B(H5B), C6B(H6B), C7B(H7B), C8B(H8B),
 C11B(H11B), C12B(H12B), C13B(H13B), C14B(H14B), C15B(H15B)
;
_olex2_date_sample_data_collection 2016-01-15
_olex2_date_sample_submission 2016-01-14
_olex2_submission_original_sample_id sc071015_7_1
_olex2_submission_special_instructions 'No special instructions were received'

loop_
_space_group_symop_operation_xyz
'x, y, z'
'-x, -y, -z'

loop_
_atom_site_label
_atom_site_type_symbol
_atom_site_fract_x
_atom_site_fract_y
_atom_site_fract_z
_atom_site_U_iso_or_equiv
_atom_site_adp_type
_atom_site_occupancy
_atom_site_site_symmetry_order
_atom_site_calc_flag
_atom_site_refinement_flags_posn
_atom_site_refinement_flags_adp
C1 C 0.85407(19) 0.41794(18) 0.38077(14) 0.0244(5) Uani 1 1 d . .
C2 C 0.92749(19) 0.44996(18) 0.37713(15) 0.0264(5) Uani 1 1 d . .
H2 H 0.9056 0.5169 0.3820 0.032 Uiso 1 1 calc R .
C3 C 1.03286(19) 0.38424(18) 0.36641(15) 0.0252(5) Uani 1 1 d . .
C4 C 1.06475(19) 0.28628(18) 0.35915(15) 0.0251(5) Uani 1 1 d . .
H4 H 1.1362 0.2412 0.3521 0.030 Uiso 1 1 calc R .
C5 C 0.99215(19) 0.25417(18) 0.36225(15) 0.0256(5) Uani 1 1 d . .
C6 C 0.88625(19) 0.32031(18) 0.37300(15) 0.0255(5) Uani 1 1 d . .
H6 H 0.8368 0.2983 0.3750 0.031 Uiso 1 1 calc R .
C7 C 0.89464(18) 0.47681(17) 0.10279(14) 0.0226(5) Uani 1 1 d . .
C8 C 0.97103(19) 0.50199(18) 0.10378(14) 0.0234(5) Uani 1 1 d . .
H8 H 0.9514 0.5659 0.1158 0.028 Uiso 1 1 calc R .
C9 C 1.07573(18) 0.43364(17) 0.08712(14) 0.0222(5) Uani 1 1 d . .
C10 C 1.10355(19) 0.33813(18) 0.07457(15) 0.0251(5) Uani 1 1 d . .
H10 H 1.1746 0.2909 0.0651 0.030 Uiso 1 1 calc R .
C11 C 1.02671(19) 0.31185(18) 0.07595(15) 0.0248(5) Uani 1 1 d . .
C12 C 0.92303(19) 0.38188(18) 0.08841(14) 0.0243(5) Uani 1 1 d . .
H12 H 0.8714 0.3648 0.0871 0.029 Uiso 1 1 calc R .
C13 C 0.74570(19) 0.48807(18) 0.39487(15) 0.0265(5) Uani 1 1 d . .
C14 C 0.6566(2) 0.55085(19) 0.41132(15) 0.0276(5) Uani 1 1 d . .
C15 C 0.55163(19) 0.62764(18) 0.42904(15) 0.0279(5) Uani 1 1 d . .
C16 C 0.4877(2) 0.6485(2) 0.50781(17) 0.0361(6) Uani 1 1 d . .
H16 H 0.5126 0.6105 0.5519 0.043 Uiso 1 1 calc R .
C17 C 0.3854(2) 0.7258(2) 0.52467(17) 0.0379(7) Uani 1 1 d . .
H17 H 0.3426 0.7394 0.5798 0.045 Uiso 1 1 calc R .
C18 C 0.3475(2) 0.7809(2) 0.46280(16) 0.0338(6) Uani 1 1 d . .
H18 H 0.2786 0.8326 0.4753 0.041 Uiso 1 1 calc R .
C19 C 0.40956(19) 0.76227(18) 0.37971(16) 0.0281(5) Uani 1 1 d . .
C20 C 0.51395(18) 0.68458(18) 0.36211(15) 0.0247(5) Uani 1 1 d . .
C21 C 0.57566(18) 0.66525(17) 0.28128(15) 0.0244(5) Uani 1 1 d . .
H21 H 0.6455 0.6150 0.2698 0.029 Uiso 1 1 calc R .
C22 C 0.53733(18) 0.71803(17) 0.21653(15) 0.0231(5) Uani 1 1 d . .
C23 C 0.43264(19) 0.79472(17) 0.23349(15) 0.0254(5) Uani 1 1 d . .
C24 C 0.3721(2) 0.81498(18) 0.31473(16) 0.0292(6) Uani 1 1 d . .
H24 H 0.3029 0.8664 0.3262 0.035 Uiso 1 1 calc R .
C25 C 0.3938(2) 0.84516(18) 0.16648(16) 0.0291(6) Uani 1 1 d . .
H25 H 0.3238 0.8950 0.1768 0.035 Uiso 1 1 calc R .
C26 C 0.4554(2) 0.82289(18) 0.08845(16) 0.0300(6) Uani 1 1 d . .
H26 H 0.4282 0.8580 0.0448 0.036 Uiso 1 1 calc R .
C27 C 0.5595(2) 0.74826(18) 0.07085(16) 0.0269(5) Uani 1 1 d . .
H27 H 0.6017 0.7345 0.0157 0.032 Uiso 1 1 calc R .
C28 C 0.60002(18) 0.69562(17) 0.13277(15) 0.0235(5) Uani 1 1 d . .
C29 C 0.70405(19) 0.61793(18) 0.11831(14) 0.0244(5) Uani 1 1 d . .
C30 C 0.78916(18) 0.55141(18) 0.11329(14) 0.0236(5) Uani 1 1 d . .
C31 C 1.02461(19) 0.15294(19) 0.35605(16) 0.0297(6) Uani 1 1 d . .
C32 C 1.0493(2) 0.06830(19) 0.35246(17) 0.0317(6) Uani 1 1 d . .
C33 C 1.07676(19) -0.03188(18) 0.34795(17) 0.0319(6) Uani 1 1 d . .
C34 C 1.0832(2) -0.0963(2) 0.41559(18) 0.0376(6) Uani 1 1 d . .
H34 H 1.0707 -0.0743 0.4656 0.045 Uiso 1 1 calc R .
C35 C 1.1083(2) -0.1954(2) 0.41191(18) 0.0406(7) Uani 1 1 d . .
H35 H 1.1117 -0.2389 0.4595 0.049 Uiso 1 1 calc R .
C36 C 1.1276(2) -0.2284(2) 0.34032(18) 0.0374(7) Uani 1 1 d . .
H36 H 1.1435 -0.2947 0.3389 0.045 Uiso 1 1 calc R .
C37 C 1.12433(19) -0.16528(18) 0.26765(17) 0.0318(6) Uani 1 1 d . .
C38 C 1.09703(19) -0.06434(18) 0.27134(17) 0.0305(6) Uani 1 1 d . .
C39 C 1.09233(19) -0.00221(18) 0.20030(17) 0.0298(6) Uani 1 1 d . .
H39 H 1.0745 0.0645 0.2024 0.036 Uiso 1 1 calc R .
C40 C 1.11304(19) -0.03494(18) 0.12625(17) 0.0293(6) Uani 1 1 d . .
C41 C 1.14132(19) -0.13603(18) 0.12270(17) 0.0313(6) Uani 1 1 d . .
C42 C 1.1465(2) -0.19797(19) 0.19325(18) 0.0336(6) Uani 1 1 d . .
H42 H 1.1659 -0.2649 0.1907 0.040 Uiso 1 1 calc R .
C43 C 1.1632(2) -0.1688(2) 0.04686(18) 0.0377(7) Uani 1 1 d . .
H43 H 1.1831 -0.2357 0.0437 0.045 Uiso 1 1 calc R .
C44 C 1.1563(2) -0.1073(2) -0.02105(19) 0.0389(7) Uani 1 1 d . .
H44 H 1.1709 -0.1312 -0.0708 0.047 Uiso 1 1 calc R .
C45 C 1.1272(2) -0.0069(2) -0.01811(19) 0.0368(6) Uani 1 1 d . .
H45 H 1.1219 0.0359 -0.0659 0.044 Uiso 1 1 calc R .
C46 C 1.1068(2) 0.02884(19) 0.05275(18) 0.0318(6) Uani 1 1 d . .
C47 C 1.0778(2) 0.13017(19) 0.05653(17) 0.0325(6) Uani 1 1 d . .
C48 C 1.0548(2) 0.21330(19) 0.06436(17) 0.0301(6) Uani 1 1 d . .
C49 C 1.10722(19) 0.41964(18) 0.36167(15) 0.0268(5) Uani 1 1 d . .
C50 C 1.16698(19) 0.45170(17) 0.35665(15) 0.0256(5) Uani 1 1 d . .
C51 C 1.23823(18) 0.49424(17) 0.34313(15) 0.0239(5) Uani 1 1 d . .
C52 C 1.2599(2) 0.50674(18) 0.40696(15) 0.0279(5) Uani 1 1 d . .
H52 H 1.2294 0.4847 0.4611 0.033 Uiso 1 1 calc R .
C53 C 1.3268(2) 0.55193(18) 0.39291(16) 0.0290(6) Uani 1 1 d . .
H53 H 1.3396 0.5611 0.4378 0.035 Uiso 1 1 calc R .
C54 C 1.37308(19) 0.58264(18) 0.31587(15) 0.0261(5) Uani 1 1 d . .
H54 H 1.4182 0.6126 0.3077 0.031 Uiso 1 1 calc R .
C55 C 1.35498(18) 0.57053(17) 0.24726(15) 0.0233(5) Uani 1 1 d . .
C56 C 1.28550(18) 0.52658(16) 0.26081(14) 0.0219(5) Uani 1 1 d . .
C57 C 1.26520(17) 0.51681(16) 0.19426(14) 0.0219(5) Uani 1 1 d . .
H57 H 1.2191 0.4877 0.2030 0.026 Uiso 1 1 calc R .
C58 C 1.31127(17) 0.54891(16) 0.11494(14) 0.0213(5) Uani 1 1 d . .
C59 C 1.38018(17) 0.59308(16) 0.10110(14) 0.0222(5) Uani 1 1 d . .
C60 C 1.40071(18) 0.60248(17) 0.16775(15) 0.0241(5) Uani 1 1 d . .
H60 H 1.4470 0.6314 0.1589 0.029 Uiso 1 1 calc R .
C61 C 1.42561(19) 0.62615(18) 0.01950(15) 0.0259(5) Uani 1 1 d . .
H61 H 1.4713 0.6561 0.0096 0.031 Uiso 1 1 calc R .
C62 C 1.40438(19) 0.61538(18) -0.04423(15) 0.0269(5) Uani 1 1 d . .
H62 H 1.4355 0.6377 -0.0980 0.032 Uiso 1 1 calc R .
C63 C 1.33619(19) 0.57103(18) -0.03125(15) 0.0265(5) Uani 1 1 d . .
H63 H 1.3227 0.5634 -0.0765 0.032 Uiso 1 1 calc R .
C64 C 1.28971(17) 0.53927(17) 0.04615(15) 0.0226(5) Uani 1 1 d . .
C65 C 1.21764(18) 0.49753(17) 0.06135(14) 0.0234(5) Uani 1 1 d . .
C66 C 1.15460(18) 0.46492(17) 0.07747(14) 0.0239(5) Uani 1 1 d . .
O1A O 0.65258(19) 0.98197(16) 0.21770(17) 0.0591(6) Uani 1 1 d . U
C1A C 0.6608(2) 0.9409(2) 0.1641(2) 0.0468(8) Uani 1 1 d . U
C2A C 0.6058(3) 0.9931(2) 0.1001(2) 0.0514(8) Uani 1 1 d . U
H2AA H 0.6552 1.0112 0.0508 0.062 Uiso 1 1 calc R .
H2AB H 0.5893 0.9471 0.0843 0.062 Uiso 1 1 calc R .
C3A C 0.5054(2) 1.0834(2) 0.12732(18) 0.0381(6) Uani 1 1 d . U
C4A C 0.5070(2) 1.1682(2) 0.13666(18) 0.0386(6) Uani 1 1 d . U
H4A H 0.5726 1.1703 0.1247 0.046 Uiso 1 1 calc R .
C5A C 0.4137(2) 1.2497(2) 0.16327(18) 0.0397(7) Uani 1 1 d . U
H5A H 0.4157 1.3076 0.1692 0.048 Uiso 1 1 calc R .
C6A C 0.3177(2) 1.2475(2) 0.18128(17) 0.0383(6) Uani 1 1 d . U
H6A H 0.2538 1.3036 0.1998 0.046 Uiso 1 1 calc R .
C7A C 0.3149(2) 1.1641(2) 0.17235(19) 0.0418(7) Uani 1 1 d . U
H7A H 0.2490 1.1623 0.1847 0.050 Uiso 1 1 calc R .
C8A C 0.4078(2) 1.0827(2) 0.14547(19) 0.0419(7) Uani 1 1 d . U
H8A H 0.4053 1.0253 0.1392 0.050 Uiso 1 1 calc R .
C9A C 0.7276(3) 0.8330(2) 0.1555(3) 0.0604(10) Uani 1 1 d . U
H9AA H 0.6798 0.8012 0.1689 0.073 Uiso 1 1 calc R .
H9AB H 0.7716 0.8235 0.0974 0.073 Uiso 1 1 calc R .
C10A C 0.7981(3) 0.7815(2) 0.2060(3) 0.0676(11) Uani 1 1 d . U
C11A C 0.9084(3) 0.7481(2) 0.1680(4) 0.0795(13) Uani 1 1 d . U
H11A H 0.9356 0.7611 0.1107 0.095 Uiso 1 1 calc R .
C12A C 0.9751(4) 0.6991(3) 0.2105(4) 0.0948(16) Uani 1 1 d . U
H12A H 1.0490 0.6723 0.1829 0.114 Uiso 1 1 calc R .
C13A C 0.9361(4) 0.6867(3) 0.2966(4) 0.0935(16) Uani 1 1 d . U
H13A H 0.9839 0.6572 0.3270 0.112 Uiso 1 1 calc R .
C14A C 0.8243(5) 0.7183(3) 0.3389(4) 0.1033(17) Uani 1 1 d . U
H14A H 0.7974 0.7071 0.3966 0.124 Uiso 1 1 calc R .
C15A C 0.7567(4) 0.7667(3) 0.2908(3) 0.0777(12) Uani 1 1 d . U
H15A H 0.6826 0.7893 0.3162 0.093 Uiso 1 1 calc R .
O1B O 0.81999(16) 0.08823(15) 0.38735(13) 0.0455(5) Uani 1 1 d . .
C1B C 0.8128(2) 0.0368(2) 0.35012(19) 0.0427(7) Uani 1 1 d . .
C2B C 0.7905(3) 0.0735(2) 0.2678(2) 0.0467(8) Uani 1 1 d . .
H2BA H 0.8583 0.0518 0.2225 0.056 Uiso 1 1 calc R .
H2BB H 0.7480 0.0437 0.2636 0.056 Uiso 1 1 calc R .
C3B C 0.7328(2) 0.1824(2) 0.25866(17) 0.0372(6) Uani 1 1 d . .
C4B C 0.7832(2) 0.2412(2) 0.24731(16) 0.0373(6) Uani 1 1 d . .
H4B H 0.8568 0.2122 0.2391 0.045 Uiso 1 1 calc R .
C5B C 0.7276(2) 0.3415(2) 0.24773(16) 0.0387(7) Uani 1 1 d . .
H5B H 0.7628 0.3808 0.2411 0.046 Uiso 1 1 calc R .
C6B C 0.6207(2) 0.3849(2) 0.25775(17) 0.0408(7) Uani 1 1 d . .
H6B H 0.5826 0.4538 0.2578 0.049 Uiso 1 1 calc R .
C7B C 0.5699(2) 0.3272(2) 0.26778(18) 0.0432(7) Uani 1 1 d . .
H7B H 0.4968 0.3566 0.2740 0.052 Uiso 1 1 calc R .
C8B C 0.6250(2) 0.2268(2) 0.26885(18) 0.0422(7) Uani 1 1 d . .
H8B H 0.5893 0.1877 0.2766 0.051 Uiso 1 1 calc R .
C9B C 0.8302(3) -0.0671(3) 0.3810(2) 0.0561(9) Uani 1 1 d . .
H9BA H 0.9040 -0.1059 0.3809 0.067 Uiso 1 1 calc R .
H9BB H 0.8183 -0.0960 0.3442 0.067 Uiso 1 1 calc R .
C10B C 0.7552(3) -0.0702(2) 0.4671(2) 0.0516(8) Uani 1 1 d . .
C11B C 0.7735(3) -0.0601(2) 0.5348(2) 0.0544(9) Uani 1 1 d . .
H11B H 0.8358 -0.0538 0.5269 0.065 Uiso 1 1 calc R .
C12B C 0.7051(3) -0.0591(3) 0.6112(2) 0.0650(10) Uani 1 1 d . .
H12B H 0.7190 -0.0504 0.6557 0.078 Uiso 1 1 calc R .
C13B C 0.6140(4) -0.0707(4) 0.6257(3) 0.0837(14) Uani 1 1 d . .
H13B H 0.5670 -0.0724 0.6796 0.100 Uiso 1 1 calc R .
C14B C 0.5942(4) -0.0797(5) 0.5587(3) 0.1034(18) Uani 1 1 d . .
H14B H 0.5322 -0.0865 0.5668 0.124 Uiso 1 1 calc R .
C15B C 0.6648(3) -0.0789(4) 0.4793(3) 0.0825(14) Uani 1 1 d . .
H15B H 0.6500 -0.0844 0.4339 0.099 Uiso 1 1 calc R .

loop_
_atom_site_aniso_label
_atom_site_aniso_U_11
_atom_site_aniso_U_22
_atom_site_aniso_U_33
_atom_site_aniso_U_23
_atom_site_aniso_U_13
_atom_site_aniso_U_12
C1 0.0216(12) 0.0244(12) 0.0250(12) -0.0044(10) -0.0062(9) -0.0078(10)
C2 0.0260(13) 0.0207(12) 0.0314(13) -0.0035(10) -0.0072(10) -0.0101(10)
C3 0.0238(12) 0.0263(13) 0.0257(12) -0.0029(10) -0.0055(10) -0.0123(10)
C4 0.0196(12) 0.0253(13) 0.0273(12) -0.0034(10) -0.0047(9) -0.0086(10)
C5 0.0238(12) 0.0224(12) 0.0277(13) -0.0049(10) -0.0059(10) -0.0080(10)
C6 0.0219(12) 0.0287(13) 0.0284(13) -0.0069(10) -0.0053(10) -0.0126(10)
C7 0.0203(12) 0.0272(13) 0.0205(12) -0.0009(9) -0.0041(9) -0.0125(10)
C8 0.0247(12) 0.0248(12) 0.0239(12) -0.0028(10) -0.0072(9) -0.0131(10)
C9 0.0233(12) 0.0253(12) 0.0214(12) -0.0010(9) -0.0078(9) -0.0128(10)
C10 0.0194(12) 0.0253(13) 0.0291(13) -0.0005(10) -0.0080(10) -0.0088(10)
C11 0.0265(13) 0.0233(12) 0.0270(13) -0.0011(10) -0.0087(10) -0.0126(10)
C12 0.0226(12) 0.0276(13) 0.0263(12) -0.0010(10) -0.0063(10) -0.0152(10)
C13 0.0255(13) 0.0278(13) 0.0271(13) -0.0050(10) -0.0069(10) -0.0119(11)
C14 0.0271(14) 0.0302(14) 0.0255(13) -0.0061(10) -0.0075(10) -0.0109(11)
C15 0.0230(12) 0.0288(13) 0.0295(13) -0.0061(10) -0.0081(10) -0.0074(10)
C16 0.0293(14) 0.0391(16) 0.0297(14) -0.0063(12) -0.0107(11) -0.0039(12)
C17 0.0303(14) 0.0429(16) 0.0277(14) -0.0126(12) -0.0035(11) -0.0056(12)
C18 0.0229(13) 0.0325(14) 0.0347(14) -0.0113(11) -0.0063(11) -0.0012(11)
C19 0.0233(13) 0.0261(13) 0.0325(14) -0.0084(10) -0.0068(10) -0.0075(10)
C20 0.0199(12) 0.0253(13) 0.0293(13) -0.0080(10) -0.0063(10) -0.0085(10)
C21 0.0183(11) 0.0235(12) 0.0318(13) -0.0075(10) -0.0075(10) -0.0071(9)
C22 0.0205(12) 0.0205(12) 0.0318(13) -0.0043(10) -0.0078(10) -0.0107(10)
C23 0.0233(12) 0.0211(12) 0.0328(13) -0.0057(10) -0.0080(10) -0.0094(10)
C24 0.0226(12) 0.0245(13) 0.0357(14) -0.0067(11) -0.0091(11) -0.0045(10)
C25 0.0256(13) 0.0236(13) 0.0372(15) -0.0026(11) -0.0123(11) -0.0079(10)
C26 0.0312(14) 0.0274(13) 0.0326(14) 0.0017(11) -0.0127(11) -0.0132(11)
C27 0.0274(13) 0.0288(13) 0.0291(13) -0.0043(10) -0.0074(10) -0.0158(11)
C28 0.0205(12) 0.0251(12) 0.0298(13) -0.0068(10) -0.0055(10) -0.0133(10)
C29 0.0255(13) 0.0282(13) 0.0244(12) -0.0055(10) -0.0040(10) -0.0167(11)
C30 0.0220(12) 0.0287(13) 0.0239(12) -0.0057(10) -0.0047(9) -0.0139(11)
C31 0.0228(12) 0.0279(14) 0.0366(14) -0.0081(11) -0.0064(10) -0.0092(10)
C32 0.0238(13) 0.0260(14) 0.0412(15) -0.0081(11) -0.0070(11) -0.0076(10)
C33 0.0191(12) 0.0217(13) 0.0451(16) -0.0106(11) -0.0039(11) -0.0025(10)
C34 0.0319(15) 0.0263(14) 0.0435(16) -0.0104(12) -0.0060(12) -0.0050(11)
C35 0.0361(16) 0.0269(14) 0.0418(16) -0.0050(12) -0.0043(12) -0.0056(12)
C36 0.0306(14) 0.0234(14) 0.0473(17) -0.0091(12) -0.0048(12) -0.0061(11)
C37 0.0207(12) 0.0217(13) 0.0441(16) -0.0066(11) -0.0037(11) -0.0054(10)
C38 0.0176(12) 0.0217(13) 0.0466(16) -0.0085(11) -0.0054(11) -0.0050(10)
C39 0.0199(12) 0.0200(12) 0.0463(16) -0.0090(11) -0.0064(11) -0.0061(10)
C40 0.0178(12) 0.0232(13) 0.0446(15) -0.0081(11) -0.0069(10) -0.0069(10)
C41 0.0210(12) 0.0234(13) 0.0466(16) -0.0090(11) -0.0077(11) -0.0067(10)
C42 0.0251(13) 0.0207(13) 0.0499(17) -0.0109(12) -0.0075(12) -0.0055(10)
C43 0.0344(15) 0.0243(14) 0.0517(18) -0.0119(12) -0.0107(13) -0.0085(11)
C44 0.0389(16) 0.0315(15) 0.0479(17) -0.0111(13) -0.0143(13) -0.0120(12)
C45 0.0352(15) 0.0294(14) 0.0487(17) -0.0033(12) -0.0157(13) -0.0139(12)
C46 0.0221(13) 0.0250(13) 0.0498(17) -0.0069(12) -0.0116(11) -0.0092(10)
C47 0.0265(13) 0.0264(14) 0.0458(16) -0.0034(11) -0.0133(12) -0.0104(11)
C48 0.0243(13) 0.0266(14) 0.0405(15) -0.0021(11) -0.0116(11) -0.0109(11)
C49 0.0242(12) 0.0248(13) 0.0286(13) -0.0037(10) -0.0056(10) -0.0098(10)
C50 0.0244(12) 0.0243(12) 0.0268(13) -0.0015(10) -0.0062(10) -0.0111(10)
C51 0.0207(12) 0.0198(12) 0.0292(13) -0.0037(10) -0.0051(10) -0.0084(9)
C52 0.0287(13) 0.0272(13) 0.0273(13) -0.0017(10) -0.0082(10) -0.0123(11)
C53 0.0307(13) 0.0270(13) 0.0329(14) -0.0048(11) -0.0136(11) -0.0111(11)
C54 0.0240(12) 0.0252(13) 0.0337(14) -0.0034(10) -0.0107(10) -0.0121(10)
C55 0.0195(11) 0.0187(11) 0.0322(13) -0.0058(10) -0.0086(10) -0.0065(9)
C56 0.0198(11) 0.0159(11) 0.0291(13) -0.0027(9) -0.0080(9) -0.0063(9)
C57 0.0173(11) 0.0196(11) 0.0296(13) -0.0050(9) -0.0070(9) -0.0073(9)
C58 0.0162(11) 0.0182(11) 0.0271(12) -0.0052(9) -0.0052(9) -0.0053(9)
C59 0.0171(11) 0.0184(11) 0.0291(13) -0.0049(9) -0.0051(9) -0.0063(9)
C60 0.0214(12) 0.0224(12) 0.0319(13) -0.0040(10) -0.0076(10) -0.0117(10)
C61 0.0229(12) 0.0250(13) 0.0321(13) -0.0030(10) -0.0064(10) -0.0134(10)
C62 0.0246(12) 0.0266(13) 0.0291(13) -0.0029(10) -0.0062(10) -0.0122(10)
C63 0.0234(12) 0.0275(13) 0.0291(13) -0.0053(10) -0.0072(10) -0.0107(10)
C64 0.0166(11) 0.0213(12) 0.0308(13) -0.0062(10) -0.0071(9) -0.0073(9)
C65 0.0211(12) 0.0250(12) 0.0248(12) -0.0052(10) -0.0072(9) -0.0089(10)
C66 0.0229(12) 0.0245(12) 0.0257(12) -0.0028(10) -0.0089(10) -0.0098(10)
O1A 0.0542(14) 0.0376(12) 0.0915(18) -0.0095(12) -0.0396(13) -0.0092(11)
C1A 0.0303(15) 0.0324(15) 0.079(2) -0.0076(15) -0.0142(14) -0.0149(12)
C2A 0.0385(17) 0.0437(18) 0.070(2) -0.0177(15) -0.0139(15) -0.0122(14)
C3A 0.0359(15) 0.0360(15) 0.0425(16) -0.0036(12) -0.0114(12) -0.0159(12)
C4A 0.0366(15) 0.0390(15) 0.0426(16) -0.0005(12) -0.0103(12) -0.0211(12)
C5A 0.0438(16) 0.0314(15) 0.0425(16) -0.0006(12) -0.0111(13) -0.0179(12)
C6A 0.0349(15) 0.0319(15) 0.0380(15) 0.0018(12) -0.0086(12) -0.0107(12)
C7A 0.0351(15) 0.0424(16) 0.0465(17) 0.0030(13) -0.0130(13) -0.0184(13)
C8A 0.0414(16) 0.0357(15) 0.0540(18) -0.0004(13) -0.0172(13) -0.0205(13)
C9A 0.0391(18) 0.0348(17) 0.110(3) -0.0123(17) -0.0260(18) -0.0131(14)
C10A 0.056(2) 0.0305(17) 0.129(3) 0.0010(19) -0.044(2) -0.0197(15)
C11A 0.045(2) 0.0291(17) 0.170(4) -0.004(2) -0.049(2) -0.0104(15)
C12A 0.077(3) 0.045(2) 0.182(5) 0.013(3) -0.075(3) -0.024(2)
C13A 0.087(3) 0.041(2) 0.177(5) 0.020(3) -0.092(3) -0.020(2)
C14A 0.128(4) 0.046(2) 0.162(5) 0.029(3) -0.093(4) -0.038(3)
C15A 0.080(3) 0.038(2) 0.134(4) 0.012(2) -0.063(3) -0.0254(19)
O1B 0.0399(12) 0.0447(12) 0.0487(12) -0.0138(10) -0.0124(9) -0.0119(9)
C1B 0.0317(15) 0.0391(17) 0.0495(18) -0.0119(14) -0.0060(13) -0.0105(13)
C2B 0.0397(17) 0.0432(18) 0.0555(19) -0.0139(15) -0.0141(14) -0.0124(14)
C3B 0.0354(15) 0.0402(16) 0.0324(15) -0.0092(12) -0.0094(12) -0.0112(13)
C4B 0.0277(14) 0.0456(17) 0.0318(15) -0.0054(12) -0.0055(11) -0.0122(12)
C5B 0.0378(16) 0.0449(17) 0.0288(14) -0.0014(12) -0.0040(12) -0.0199(13)
C6B 0.0403(16) 0.0389(16) 0.0334(15) -0.0005(12) -0.0098(12) -0.0117(13)
C7B 0.0332(15) 0.0516(19) 0.0376(16) -0.0027(13) -0.0164(12) -0.0087(14)
C8B 0.0391(16) 0.0518(19) 0.0419(17) -0.0051(14) -0.0174(13) -0.0198(14)
C9B 0.051(2) 0.050(2) 0.058(2) -0.0059(16) -0.0079(16) -0.0209(16)
C10B 0.0454(19) 0.0474(19) 0.059(2) -0.0019(15) -0.0184(16) -0.0168(15)
C11B 0.056(2) 0.0448(19) 0.062(2) 0.0103(16) -0.0277(18) -0.0204(16)
C12B 0.071(3) 0.050(2) 0.056(2) -0.0021(17) -0.0239(19) -0.0090(18)
C13B 0.060(3) 0.101(4) 0.062(3) -0.005(2) -0.012(2) -0.019(2)
C14B 0.058(3) 0.153(5) 0.093(4) 0.013(3) -0.014(3) -0.058(3)
C15B 0.063(3) 0.124(4) 0.073(3) 0.010(3) -0.024(2) -0.056(3)

loop_
_atom_type_symbol
_atom_type_description
_atom_type_scat_dispersion_real
_atom_type_scat_dispersion_imag
_atom_type_scat_source
C C 0.0181 0.0091 'International Tables Vol C Tables 4.2.6.8 and 6.1.1.4'
H H 0.0000 0.0000 'International Tables Vol C Tables 4.2.6.8 and 6.1.1.4'
O O 0.0492 0.0322 'International Tables Vol C Tables 4.2.6.8 and 6.1.1.4'

loop_
_geom_angle_atom_site_label_1
_geom_angle_atom_site_label_2
_geom_angle_atom_site_label_3
_geom_angle
C2 C1 C13 118.2(2)
C6 C1 C2 119.8(2)
C6 C1 C13 122.0(2)
C1 C2 H2 119.7
C3 C2 C1 120.5(2)
C3 C2 H2 119.7
C2 C3 C49 119.3(2)
C4 C3 C2 119.6(2)
C4 C3 C49 121.1(2)
C3 C4 H4 119.9
C5 C4 C3 120.1(2)
C5 C4 H4 119.9
C4 C5 C6 120.2(2)
C4 C5 C31 120.1(2)
C6 C5 C31 119.6(2)
C1 C6 C5 119.8(2)
C1 C6 H6 120.1
C5 C6 H6 120.1
C8 C7 C30 118.6(2)
C12 C7 C8 119.7(2)
C12 C7 C30 121.6(2)
C7 C8 H8 120.0
C9 C8 C7 120.1(2)
C9 C8 H8 120.0
C8 C9 C10 120.0(2)
C8 C9 C66 118.8(2)
C10 C9 C66 121.0(2)
C9 C10 H10 120.0
C9 C10 C11 120.0(2)
C11 C10 H10 120.0
C10 C11 C48 120.1(2)
C12 C11 C10 119.7(2)
C12 C11 C48 120.2(2)
C7 C12 H12 119.8
C11 C12 C7 120.3(2)
C11 C12 H12 119.8
C14 C13 C1 173.8(3)
C13 C14 C15 178.3(3)
C14 C15 C20 118.9(2)
C16 C15 C14 121.5(2)
C16 C15 C20 119.6(2)
C15 C16 H16 119.4
C15 C16 C17 121.1(2)
C17 C16 H16 119.4
C16 C17 H17 119.7
C18 C17 C16 120.7(2)
C18 C17 H17 119.7
C17 C18 H18 119.5
C17 C18 C19 121.0(2)
C19 C18 H18 119.5
C18 C19 C20 118.7(2)
C24 C19 C18 122.6(2)
C24 C19 C20 118.7(2)
C19 C20 C15 118.9(2)
C21 C20 C15 121.6(2)
C21 C20 C19 119.5(2)
C20 C21 H21 119.3
C20 C21 C22 121.5(2)
C22 C21 H21 119.3
C21 C22 C23 119.5(2)
C21 C22 C28 121.5(2)
C23 C22 C28 119.0(2)
C24 C23 C22 118.6(2)
C24 C23 C25 122.9(2)
C25 C23 C22 118.4(2)
C19 C24 H24 118.9
C23 C24 C19 122.2(2)
C23 C24 H24 118.9
C23 C25 H25 119.5
C26 C25 C23 120.9(2)
C26 C25 H25 119.5
C25 C26 H26 119.4
C25 C26 C27 121.1(2)
C27 C26 H26 119.4
C26 C27 H27 119.7
C28 C27 C26 120.5(2)
C28 C27 H27 119.7
C27 C28 C22 119.9(2)
C27 C28 C29 122.7(2)
C29 C28 C22 117.4(2)
C30 C29 C28 174.4(3)
C29 C30 C7 175.4(3)
C32 C31 C5 178.2(3)
C31 C32 C33 178.9(3)
C32 C33 C38 119.1(2)
C34 C33 C32 120.7(3)
C34 C33 C38 120.2(2)
C33 C34 H34 119.5
C33 C34 C35 120.9(3)
C35 C34 H34 119.5
C34 C35 H35 119.9
C36 C35 C34 120.3(3)
C36 C35 H35 119.9
C35 C36 H36 119.4
C35 C36 C37 121.3(3)
C37 C36 H36 119.4
C36 C37 C38 118.7(3)
C42 C37 C36 122.3(2)
C42 C37 C38 119.0(2)
C37 C38 C33 118.5(2)
C39 C38 C33 122.8(2)
C39 C38 C37 118.7(2)
C38 C39 H39 118.9
C40 C39 C38 122.1(2)
C40 C39 H39 118.9
C39 C40 C41 119.0(2)
C39 C40 C46 122.7(2)
C41 C40 C46 118.4(2)
C42 C41 C40 118.9(2)
C42 C41 C43 122.6(2)
C43 C41 C40 118.5(2)
C37 C42 H42 118.8
C41 C42 C37 122.3(2)
C41 C42 H42 118.8
C41 C43 H43 119.1
C44 C43 C41 121.9(3)
C44 C43 H43 119.1
C43 C44 H44 119.9
C43 C44 C45 120.2(3)
C45 C44 H44 119.9
C44 C45 H45 119.6
C46 C45 C44 120.8(3)
C46 C45 H45 119.6
C45 C46 C40 120.3(2)
C45 C46 C47 121.4(3)
C47 C46 C40 118.3(2)
C48 C47 C46 175.8(3)
C47 C48 C11 178.5(3)
C50 C49 C3 177.9(3)
C49 C50 C51 174.6(3)
C50 C51 C56 118.7(2)
C52 C51 C50 121.6(2)
C52 C51 C56 119.7(2)
C51 C52 H52 119.6
C51 C52 C53 120.8(2)
C53 C52 H52 119.6
C52 C53 H53 119.6
C54 C53 C52 120.9(2)
C54 C53 H53 119.6
C53 C54 H54 119.5
C53 C54 C55 121.0(2)
C55 C54 H54 119.5
C54 C55 C56 118.7(2)
C60 C55 C54 122.0(2)
C60 C55 C56 119.3(2)
C55 C56 C51 118.9(2)
C57 C56 C51 122.0(2)
C57 C56 C55 119.1(2)
C56 C57 H57 119.4
C56 C57 C58 121.3(2)
C58 C57 H57 119.4
C57 C58 C59 119.9(2)
C57 C58 C64 121.2(2)
C59 C58 C64 118.9(2)
C58 C59 C61 118.9(2)
C60 C59 C58 118.8(2)
C60 C59 C61 122.4(2)
C55 C60 H60 119.1
C59 C60 C55 121.7(2)
C59 C60 H60 119.1
C59 C61 H61 119.6
C62 C61 C59 120.9(2)
C62 C61 H61 119.6
C61 C62 H62 119.6
C61 C62 C63 120.8(2)
C63 C62 H62 119.6
C62 C63 H63 119.8
C64 C63 C62 120.4(2)
C64 C63 H63 119.8
C63 C64 C58 120.2(2)
C63 C64 C65 121.6(2)
C65 C64 C58 118.2(2)
C66 C65 C64 176.8(3)
C65 C66 C9 172.2(3)
O1A C1A C2A 123.2(3)
O1A C1A C9A 122.2(3)
C9A C1A C2A 114.6(3)
C1A C2A H2AA 108.6
C1A C2A H2AB 108.6
H2AA C2A H2AB 107.6
C3A C2A C1A 114.6(3)
C3A C2A H2AA 108.6
C3A C2A H2AB 108.6
C4A C3A C2A 121.4(3)
C4A C3A C8A 118.3(3)
C8A C3A C2A 120.2(3)
C3A C4A H4A 119.8
C5A C4A C3A 120.4(3)
C5A C4A H4A 119.8
C4A C5A H5A 119.8
C6A C5A C4A 120.4(3)
C6A C5A H5A 119.8
C5A C6A H6A 120.1
C7A C6A C5A 119.8(3)
C7A C6A H6A 120.1
C6A C7A H7A 120.0
C6A C7A C8A 120.0(3)
C8A C7A H7A 120.0
C3A C8A H8A 119.5
C7A C8A C3A 121.1(3)
C7A C8A H8A 119.5
C1A C9A H9AA 108.0
C1A C9A H9AB 108.0
H9AA C9A H9AB 107.3
C10A C9A C1A 117.1(3)
C10A C9A H9AA 108.0
C10A C9A H9AB 108.0
C11A C10A C9A 119.5(5)
C15A C10A C9A 120.7(4)
C15A C10A C11A 119.8(4)
C10A C11A H11A 119.2
C12A C11A C10A 121.7(6)
C12A C11A H11A 119.2
C11A C12A H12A 120.0
C11A C12A C13A 120.0(5)
C13A C12A H12A 120.0
C12A C13A H13A 119.6
C12A C13A C14A 120.7(4)
C14A C13A H13A 119.6
C13A C14A H14A 121.5
C15A C14A C13A 117.0(6)
C15A C14A H14A 121.5
C10A C15A C14A 120.5(5)
C10A C15A H15A 119.7
C14A C15A H15A 119.7
O1B C1B C2B 121.7(3)
O1B C1B C9B 121.2(3)
C9B C1B C2B 117.0(3)
C1B C2B H2BA 109.1
C1B C2B H2BB 109.1
H2BA C2B H2BB 107.8
C3B C2B C1B 112.6(3)
C3B C2B H2BA 109.1
C3B C2B H2BB 109.1
C4B C3B C2B 120.6(3)
C4B C3B C8B 118.5(3)
C8B C3B C2B 120.6(3)
C3B C4B H4B 119.6
C5B C4B C3B 120.8(3)
C5B C4B H4B 119.6
C4B C5B H5B 119.9
C4B C5B C6B 120.2(3)
C6B C5B H5B 119.9
C5B C6B H6B 120.2
C5B C6B C7B 119.5(3)
C7B C6B H6B 120.2
C6B C7B H7B 119.9
C8B C7B C6B 120.3(3)
C8B C7B H7B 119.9
C3B C8B H8B 119.7
C7B C8B C3B 120.6(3)
C7B C8B H8B 119.7
C1B C9B H9BA 109.6
C1B C9B H9BB 109.6
C1B C9B C10B 110.2(3)
H9BA C9B H9BB 108.1
C10B C9B H9BA 109.6
C10B C9B H9BB 109.6
C11B C10B C9B 121.4(3)
C15B C10B C9B 119.9(4)
C15B C10B C11B 118.6(4)
C10B C11B H11B 119.1
C12B C11B C10B 121.7(4)
C12B C11B H11B 119.1
C11B C12B H12B 119.6
C11B C12B C13B 120.9(4)
C13B C12B H12B 119.6
C12B C13B H13B 121.0
C14B C13B C12B 117.9(4)
C14B C13B H13B 121.0
C13B C14B H14B 119.6
C13B C14B C15B 120.8(5)
C15B C14B H14B 119.6
C10B C15B C14B 120.0(4)
C10B C15B H15B 120.0
C14B C15B H15B 120.0

loop_
_geom_bond_atom_site_label_1
_geom_bond_atom_site_label_2
_geom_bond_distance
C1 C2 1.399(3)
C1 C6 1.388(3)
C1 C13 1.441(3)
C2 H2 0.9500
C2 C3 1.397(3)
C3 C4 1.391(3)
C3 C49 1.444(3)
C4 H4 0.9500
C4 C5 1.391(3)
C5 C6 1.405(3)
C5 C31 1.434(4)
C6 H6 0.9500
C7 C8 1.398(3)
C7 C12 1.393(3)
C7 C30 1.436(3)
C8 H8 0.9500
C8 C9 1.391(3)
C9 C10 1.394(3)
C9 C66 1.435(3)
C10 H10 0.9500
C10 C11 1.400(3)
C11 C12 1.393(3)
C11 C48 1.434(4)
C12 H12 0.9500
C13 C14 1.205(4)
C14 C15 1.436(3)
C15 C16 1.369(4)
C15 C20 1.439(3)
C16 H16 0.9500
C16 C17 1.413(4)
C17 H17 0.9500
C17 C18 1.359(4)
C18 H18 0.9500
C18 C19 1.422(4)
C19 C20 1.435(3)
C19 C24 1.395(4)
C20 C21 1.389(3)
C21 H21 0.9500
C21 C22 1.397(3)
C22 C23 1.432(3)
C22 C28 1.443(3)
C23 C24 1.395(4)
C23 C25 1.429(4)
C24 H24 0.9500
C25 H25 0.9500
C25 C26 1.356(4)
C26 H26 0.9500
C26 C27 1.415(4)
C27 H27 0.9500
C27 C28 1.370(3)
C28 C29 1.433(3)
C29 C30 1.201(3)
C31 C32 1.201(4)
C32 C33 1.430(4)
C33 C34 1.371(4)
C33 C38 1.440(4)
C34 H34 0.9500
C34 C35 1.419(4)
C35 H35 0.9500
C35 C36 1.364(4)
C36 H36 0.9500
C36 C37 1.424(4)
C37 C38 1.439(4)
C37 C42 1.395(4)
C38 C39 1.397(4)
C39 H39 0.9500
C39 C40 1.396(4)
C40 C41 1.437(4)
C40 C46 1.444(4)
C41 C42 1.390(4)
C41 C43 1.421(4)
C42 H42 0.9500
C43 H43 0.9500
C43 C44 1.354(4)
C44 H44 0.9500
C44 C45 1.421(4)
C45 H45 0.9500
C45 C46 1.368(4)
C46 C47 1.439(4)
C47 C48 1.203(4)
C49 C50 1.196(4)
C50 C51 1.439(3)
C51 C52 1.378(4)
C51 C56 1.442(3)
C52 H52 0.9500
C52 C53 1.410(4)
C53 H53 0.9500
C53 C54 1.361(4)
C54 H54 0.9500
C54 C55 1.424(3)
C55 C56 1.432(3)
C55 C60 1.397(3)
C56 C57 1.393(3)
C57 H57 0.9500
C57 C58 1.396(3)
C58 C59 1.426(3)
C58 C64 1.442(3)
C59 C60 1.394(3)
C59 C61 1.429(3)
C60 H60 0.9500
C61 H61 0.9500
C61 C62 1.360(4)
C62 H62 0.9500
C62 C63 1.422(3)
C63 H63 0.9500
C63 C64 1.372(3)
C64 C65 1.434(3)
C65 C66 1.198(3)
O1A C1A 1.211(4)
C1A C2A 1.518(5)
C1A C9A 1.508(4)
C2A H2AA 0.9900
C2A H2AB 0.9900
C2A C3A 1.506(4)
C3A C4A 1.386(4)
C3A C8A 1.394(4)
C4A H4A 0.9500
C4A C5A 1.384(4)
C5A H5A 0.9500
C5A C6A 1.382(4)
C6A H6A 0.9500
C6A C7A 1.372(4)
C7A H7A 0.9500
C7A C8A 1.381(4)
C8A H8A 0.9500
C9A H9AA 0.9900
C9A H9AB 0.9900
C9A C10A 1.478(5)
C10A C11A 1.413(6)
C10A C15A 1.397(7)
C11A H11A 0.9500
C11A C12A 1.328(6)
C12A H12A 0.9500
C12A C13A 1.411(8)
C13A H13A 0.9500
C13A C14A 1.444(8)
C14A H14A 0.9500
C14A C15A 1.413(6)
C15A H15A 0.9500
O1B C1B 1.222(4)
C1B C2B 1.544(5)
C1B C9B 1.508(5)
C2B H2BA 0.9900
C2B H2BB 0.9900
C2B C3B 1.501(4)
C3B C4B 1.387(4)
C3B C8B 1.397(4)
C4B H4B 0.9500
C4B C5B 1.383(4)
C5B H5B 0.9500
C5B C6B 1.385(4)
C6B H6B 0.9500
C6B C7B 1.385(5)
C7B H7B 0.9500
C7B C8B 1.382(4)
C8B H8B 0.9500
C9B H9BA 0.9900
C9B H9BB 0.9900
C9B C10B 1.518(5)
C10B C11B 1.397(5)
C10B C15B 1.372(5)
C11B H11B 0.9500
C11B C12B 1.350(5)
C12B H12B 0.9500
C12B C13B 1.397(6)
C13B H13B 0.9500
C13B C14B 1.391(7)
C14B H14B 0.9500
C14B C15B 1.403(6)
C15B H15B 0.9500

loop_
_geom_torsion_atom_site_label_1
_geom_torsion_atom_site_label_2
_geom_torsion_atom_site_label_3
_geom_torsion_atom_site_label_4
_geom_torsion
C1 C2 C3 C4 0.1(4)
C1 C2 C3 C49 179.1(2)
C2 C1 C6 C5 0.5(4)
C2 C3 C4 C5 0.3(4)
C3 C4 C5 C6 -0.2(4)
C3 C4 C5 C31 -179.0(2)
C4 C5 C6 C1 -0.2(4)
C6 C1 C2 C3 -0.5(4)
C7 C8 C9 C10 -4.1(3)
C7 C8 C9 C66 171.5(2)
C8 C7 C12 C11 0.7(3)
C8 C9 C10 C11 2.2(3)
C9 C10 C11 C12 1.2(4)
C9 C10 C11 C48 -179.0(2)
C10 C11 C12 C7 -2.6(4)
C12 C7 C8 C9 2.7(3)
C13 C1 C2 C3 177.8(2)
C13 C1 C6 C5 -177.7(2)
C14 C15 C16 C17 178.4(3)
C14 C15 C20 C19 -179.1(2)
C14 C15 C20 C21 1.7(4)
C15 C16 C17 C18 0.6(5)
C15 C20 C21 C22 177.3(2)
C16 C15 C20 C19 -0.1(4)
C16 C15 C20 C21 -179.3(2)
C16 C17 C18 C19 0.1(5)
C17 C18 C19 C20 -0.7(4)
C17 C18 C19 C24 177.7(3)
C18 C19 C20 C15 0.7(4)
C18 C19 C20 C21 179.9(2)
C18 C19 C24 C23 -178.5(2)
C19 C20 C21 C22 -1.8(4)
C20 C15 C16 C17 -0.5(4)
C20 C19 C24 C23 -0.1(4)
C20 C21 C22 C23 0.9(3)
C20 C21 C22 C28 -177.7(2)
C21 C22 C23 C24 0.5(3)
C21 C22 C23 C25 -177.6(2)
C21 C22 C28 C27 179.3(2)
C21 C22 C28 C29 -1.0(3)
C22 C23 C24 C19 -0.9(4)
C22 C23 C25 C26 -1.8(4)
C23 C22 C28 C27 0.8(3)
C23 C22 C28 C29 -179.5(2)
C23 C25 C26 C27 0.9(4)
C24 C19 C20 C15 -177.8(2)
C24 C19 C20 C21 1.4(4)
C24 C23 C25 C26 -179.8(2)
C25 C23 C24 C19 177.2(2)
C25 C26 C27 C28 1.0(4)
C26 C27 C28 C22 -1.7(4)
C26 C27 C28 C29 178.6(2)
C28 C22 C23 C24 179.1(2)
C28 C22 C23 C25 1.0(3)
C30 C7 C8 C9 -174.7(2)
C30 C7 C12 C11 178.0(2)
C31 C5 C6 C1 178.6(2)
C32 C33 C34 C35 178.7(3)
C32 C33 C38 C37 -179.8(2)
C32 C33 C38 C39 0.8(4)
C33 C34 C35 C36 0.7(4)
C33 C38 C39 C40 179.5(2)
C34 C33 C38 C37 -0.2(4)
C34 C33 C38 C39 -179.6(2)
C34 C35 C36 C37 0.7(4)
C35 C36 C37 C38 -1.8(4)
C35 C36 C37 C42 178.3(3)
C36 C37 C38 C33 1.5(4)
C36 C37 C38 C39 -179.1(2)
C36 C37 C42 C41 178.7(3)
C37 C38 C39 C40 0.1(4)
C38 C33 C34 C35 -0.9(4)
C38 C37 C42 C41 -1.2(4)
C38 C39 C40 C41 -0.8(4)
C38 C39 C40 C46 179.0(2)
C39 C40 C41 C42 0.4(4)
C39 C40 C41 C43 -179.4(2)
C39 C40 C46 C45 -179.6(2)
C39 C40 C46 C47 -0.1(4)
C40 C41 C42 C37 0.6(4)
C40 C41 C43 C44 -1.1(4)
C41 C40 C46 C45 0.2(4)
C41 C40 C46 C47 179.6(2)
C41 C43 C44 C45 0.4(4)
C42 C37 C38 C33 -178.5(2)
C42 C37 C38 C39 0.9(4)
C42 C41 C43 C44 179.0(3)
C43 C41 C42 C37 -179.6(2)
C43 C44 C45 C46 0.6(4)
C44 C45 C46 C40 -0.9(4)
C44 C45 C46 C47 179.7(3)
C46 C40 C41 C42 -179.3(2)
C46 C40 C41 C43 0.8(4)
C48 C11 C12 C7 177.6(2)
C49 C3 C4 C5 -178.7(2)
C50 C51 C52 C53 -177.6(2)
C50 C51 C56 C55 178.9(2)
C50 C51 C56 C57 -0.8(3)
C51 C52 C53 C54 -1.2(4)
C51 C56 C57 C58 179.7(2)
C52 C51 C56 C55 0.5(3)
C52 C51 C56 C57 -179.2(2)
C52 C53 C54 C55 0.3(4)
C53 C54 C55 C56 0.9(4)
C53 C54 C55 C60 179.3(2)
C54 C55 C56 C51 -1.3(3)
C54 C55 C56 C57 178.3(2)
C54 C55 C60 C59 -178.0(2)
C55 C56 C57 C58 0.0(3)
C56 C51 C52 C53 0.8(4)
C56 C55 C60 C59 0.3(3)
C56 C57 C58 C59 -0.3(3)
C56 C57 C58 C64 -179.6(2)
C57 C58 C59 C60 0.5(3)
C57 C58 C59 C61 -179.4(2)
C57 C58 C64 C63 -179.8(2)
C57 C58 C64 C65 1.3(3)
C58 C59 C60 C55 -0.5(3)
C58 C59 C61 C62 -0.4(3)
C59 C58 C64 C63 0.9(3)
C59 C58 C64 C65 -178.1(2)
C59 C61 C62 C63 0.1(4)
C60 C55 C56 C51 -179.7(2)
C60 C55 C56 C57 0.0(3)
C60 C59 C61 C62 179.6(2)
C61 C59 C60 C55 179.4(2)
C61 C62 C63 C64 0.7(4)
C62 C63 C64 C58 -1.2(4)
C62 C63 C64 C65 177.7(2)
C64 C58 C59 C60 179.9(2)
C64 C58 C59 C61 -0.1(3)
C66 C9 C10 C11 -173.4(2)
O1A C1A C2A C3A -27.0(5)
O1A C1A C9A C10A -10.5(5)
C1A C2A C3A C4A 72.0(4)
C1A C2A C3A C8A -106.5(3)
C1A C9A C10A C11A -109.3(4)
C1A C9A C10A C15A 70.0(4)
C2A C1A C9A C10A 169.2(3)
C2A C3A C4A C5A -178.7(3)
C2A C3A C8A C7A 178.4(3)
C3A C4A C5A C6A 0.3(4)
C4A C3A C8A C7A -0.2(4)
C4A C5A C6A C7A -0.3(4)
C5A C6A C7A C8A 0.0(4)
C6A C7A C8A C3A 0.2(5)
C8A C3A C4A C5A -0.1(4)
C9A C1A C2A C3A 153.3(3)
C9A C10A C11A C12A -178.0(4)
C9A C10A C15A C14A -179.4(3)
C10A C11A C12A C13A -5.7(6)
C11A C10A C15A C14A -0.1(6)
C11A C12A C13A C14A 6.2(7)
C12A C13A C14A C15A -3.6(7)
C13A C14A C15A C10A 0.7(6)
C15A C10A C11A C12A 2.7(6)
O1B C1B C2B C3B -25.8(4)
O1B C1B C9B C10B 57.0(4)
C1B C2B C3B C4B 70.6(4)
C1B C2B C3B C8B -103.5(3)
C1B C9B C10B C11B -77.5(4)
C1B C9B C10B C15B 99.7(4)
C2B C1B C9B C10B -125.6(3)
C2B C3B C4B C5B -172.9(3)
C2B C3B C8B C7B 174.1(3)
C3B C4B C5B C6B -1.4(4)
C4B C3B C8B C7B -0.1(4)
C4B C5B C6B C7B 0.3(4)
C5B C6B C7B C8B 0.8(4)
C6B C7B C8B C3B -0.9(4)
C8B C3B C4B C5B 1.3(4)
C9B C1B C2B C3B 156.8(3)
C9B C10B C11B C12B 177.4(3)
C9B C10B C15B C14B -178.6(4)
C10B C11B C12B C13B 1.7(6)
C11B C10B C15B C14B -1.4(7)
C11B C12B C13B C14B -2.3(7)
C12B C13B C14B C15B 1.1(8)
C13B C14B C15B C10B 0.7(8)
C15B C10B C11B C12B 0.2(6)
